data_4315077
loop_
_publ_author_name
'Jason Christ'
'Corinne Epps'
'Victoria Pritchard'
'Derek Schmeh'
'Cortlandt Pierpont'
'Ebbe Nordlander'

_publ_contact_author_address
;
Department of Chemistry and Biochemistry
University of Colorado
Boulder, CO  80309-0215
;
_publ_contact_author_email pierpont@colorado.edu
_publ_contact_author_fax '01 303 492 5894'
_publ_contact_author_name 'Professor Cortlandt Pierpont'
_publ_contact_author_phone '01 303 492 8420'
_publ_section_title
;
 Synthesis and Reactivity of Catecholate Complexes Containing Quadruply
 Bonded Metal Ions
;
_journal_name_full 'Inorganic Chemistry'
_journal_page_first 2029
_journal_page_last 2031
_journal_paper_doi 10.1021/ic902328m
_journal_volume 49
_journal_year 2010
_chemical_formula_moiety 'C24 Cl16 O8 Re2, 2(C6 H16 N), (C4 H8 O)'
_chemical_formula_sum 'C40 H40 Cl16 N2 O9 Re2'
_chemical_formula_weight 1632.41
_chemical_name_systematic
; 
 (HNEt3)2[Re2(Cl4C6O2)4](C4H8O) 
;
_space_group_IT_number 2
_symmetry_cell_setting triclinic
_symmetry_space_group_name_Hall '-P 1'
_symmetry_space_group_name_H-M 'P -1'
_atom_sites_solution_hydrogens calc
_atom_sites_solution_primary direct
_atom_sites_solution_secondary difmap
_audit_creation_method SHELXL-97
_cell_angle_alpha 87.9220(10)
_cell_angle_beta 66.4430(10)
_cell_angle_gamma 66.4270(10)
_cell_formula_units_Z 1
_cell_length_a 11.0186(3)
_cell_length_b 13.7655(5)
_cell_length_c 13.7710(5)
_cell_measurement_reflns_used 6438
_cell_measurement_temperature 136(2)
_cell_measurement_theta_max 30.437
_cell_measurement_theta_min 3.041
_cell_volume 1735.81(10)
_computing_cell_refinement 'Bruker SAINT'
_computing_data_collection 'Bruker SMART'
_computing_data_reduction 'Bruker SAINT/XPREP'
_computing_molecular_graphics 'SHELXP (Sheldrick, 1997)'
_computing_publication_material 'SHELXCIF (Sheldrick, 2001)'
_computing_structure_refinement 'SHELXL-97 (Sheldrick, 1997)'
_computing_structure_solution 'SHELXS-97 (Sheldrick, 1990)'
_diffrn_ambient_temperature 136(2)
_diffrn_measured_fraction_theta_full 0.999
_diffrn_measured_fraction_theta_max 0.999
_diffrn_measurement_device_type 'Bruker Smart CCD'
_diffrn_measurement_method '\w scans'
_diffrn_radiation_monochromator graphite
_diffrn_radiation_source 'fine-focus sealed tube'
_diffrn_radiation_type MoK\a
_diffrn_radiation_wavelength 0.71073
_diffrn_reflns_av_R_equivalents 0.0854
_diffrn_reflns_av_sigmaI/netI 0.1324
_diffrn_reflns_limit_h_max 13
_diffrn_reflns_limit_h_min -13
_diffrn_reflns_limit_k_max 17
_diffrn_reflns_limit_k_min -12
_diffrn_reflns_limit_l_max 17
_diffrn_reflns_limit_l_min -17
_diffrn_reflns_number 12695
_diffrn_reflns_theta_full 29.37
_diffrn_reflns_theta_max 29.37
_diffrn_reflns_theta_min 1.63
_exptl_absorpt_coefficient_mu 4.14
_exptl_absorpt_correction_T_max 0.371
_exptl_absorpt_correction_T_min 0.189
_exptl_absorpt_correction_type empirical
_exptl_absorpt_process_details SADABS
_exptl_crystal_colour red-brown
_exptl_crystal_density_diffrn 1.562
_exptl_crystal_density_method 'not measured'
_exptl_crystal_description prism
_exptl_crystal_F_000 1576
_exptl_crystal_size_max 0.46
_exptl_crystal_size_mid 0.34
_exptl_crystal_size_min 0.26
_platon_squeeze_details
;
SQUEEZE was used to correct for the effect of the disordered THF
solvate located about an inversion center between two complex anions. 
;
_refine_diff_density_max 2.804
_refine_diff_density_min -2.066
_refine_diff_density_rms 0.224
_refine_ls_extinction_method none
_refine_ls_goodness_of_fit_ref 0.955
_refine_ls_hydrogen_treatment none
_refine_ls_matrix_type full
_refine_ls_number_parameters 333
_refine_ls_number_reflns 7082
_refine_ls_number_restraints 0
_refine_ls_restrained_S_all 0.955
_refine_ls_R_factor_all 0.1067
_refine_ls_R_factor_gt 0.0836
_refine_ls_shift/su_max 0.207
_refine_ls_shift/su_mean 0.025
_refine_ls_structure_factor_coef Fsqd
_refine_ls_weighting_details 'w=1/[\s^2^(Fo^2^)+(0.1196P)^2^+0.0000P] where P=(Fo^2^+2Fc^2^)/3'
_refine_ls_weighting_scheme calc
_refine_ls_wR_factor_gt 0.2011
_refine_ls_wR_factor_ref 0.2134
_reflns_number_gt 4856
_reflns_number_total 9082
_reflns_threshold_expression >2sigma(I)
_cod_data_source_file ic902328m_si_001_2.cif
_cod_data_source_block (HNEt3)2[Re2(Cl4C6O2)4](C4H8O)
_cod_depositor_comments
;
The following automatic conversions were performed:

'_refine_ls_weighting_scheme' value 'calc
w=1/[\s^2^(Fo^2^)+(0.1196P)^2^+0.0000P] where P=(Fo^2^+2Fc^2^)/3' was
changed to 'calc'. New tag '_refine_ls_weighting_details' was
created. The value of the new tag was set to
'w=1/[\s^2^(Fo^2^)+(0.1196P)^2^+0.0000P] where P=(Fo^2^+2Fc^2^)/3'.

Automatic conversion script
Id: cif_fix_values 3143 2015-03-26 13:38:13Z robertas 
;
_cod_database_code 4315077

loop_
_symmetry_equiv_pos_as_xyz
'x, y, z'
'-x, -y, -z'

loop_
_atom_site_label
_atom_site_type_symbol
_atom_site_fract_x
_atom_site_fract_y
_atom_site_fract_z
_atom_site_U_iso_or_equiv
_atom_site_adp_type
_atom_site_occupancy
_atom_site_symmetry_multiplicity
_atom_site_calc_flag
_atom_site_refinement_flags
_atom_site_disorder_assembly
_atom_site_disorder_group
Re Re 0.39986(4) 0.50006(3) 0.99995(3) 0.0609(2) Uani 1 1 d . . .
Cl1 Cl 0.5712(12) 0.1040(5) 0.9260(7) 0.227(4) Uani 1 1 d . . .
Cl2 Cl 0.7283(12) 0.0206(7) 0.6812(9) 0.268(6) Uani 1 1 d . . .
Cl3 Cl 0.7286(11) 0.1858(9) 0.5180(6) 0.274(6) Uani 1 1 d . . .
Cl4 Cl 0.5697(12) 0.4308(7) 0.6044(5) 0.225(4) Uani 1 1 d . . .
Cl5 Cl 0.1059(7) 0.5688(7) 1.3948(4) 0.226(4) Uani 1 1 d . . .
Cl6 Cl -0.0665(7) 0.8137(9) 1.4807(6) 0.264(5) Uani 1 1 d . . .
Cl7 Cl -0.0689(7) 0.9800(7) 1.3174(9) 0.259(5) Uani 1 1 d . . .
Cl8 Cl 0.1036(7) 0.8959(5) 1.0720(7) 0.229(4) Uani 1 1 d . . .
O1 O 0.4546(11) 0.4799(8) 0.8424(7) 0.088(3) Uani 1 1 d . . .
O2 O 0.4542(12) 0.3428(7) 0.9772(8) 0.092(3) Uani 1 1 d . . .
O3 O 0.2736(9) 0.6573(7) 1.0236(7) 0.093(3) Uani 1 1 d . . .
O4 O 0.2782(10) 0.5197(8) 1.1552(7) 0.102(3) Uani 1 1 d . . .
C1 C 0.514(2) 0.3774(15) 0.7990(12) 0.106(5) Uani 1 1 d . . .
C2 C 0.514(2) 0.3001(14) 0.8751(13) 0.106(5) Uani 1 1 d . . .
C3 C 0.572(3) 0.1951(16) 0.836(2) 0.153(8) Uani 1 1 d . . .
C4 C 0.640(4) 0.160(2) 0.727(3) 0.185(12) Uani 1 1 d . . .
C5 C 0.642(4) 0.229(3) 0.658(2) 0.180(12) Uani 1 1 d . . .
C6 C 0.572(3) 0.337(2) 0.6964(14) 0.149(8) Uani 1 1 d . . .
C7 C 0.1902(13) 0.6957(11) 1.1249(12) 0.096(4) Uani 1 1 d . . .
C8 C 0.1906(15) 0.6228(13) 1.2010(12) 0.100(4) Uani 1 1 d . . .
C9 C 0.1091(18) 0.658(2) 1.3065(15) 0.152(8) Uani 1 1 d . . .
C10 C 0.029(2) 0.774(3) 1.340(2) 0.183(12) Uani 1 1 d . . .
C11 C 0.031(3) 0.841(2) 1.272(3) 0.188(13) Uani 1 1 d . . .
C12 C 0.105(2) 0.8051(17) 1.164(2) 0.164(10) Uani 1 1 d . . .
N N 0.501(3) 0.771(2) 0.725(2) 0.187(12) Uani 1 1 d . . .
C15 C 0.379(6) 0.733(2) 0.784(3) 0.23(2) Uani 1 1 d . . .
C13 C 0.612(6) 0.724(3) 0.772(3) 0.24(2) Uani 1 1 d . . .
C18' C 0.635(5) 0.692(4) 0.538(3) 0.140(15) Uani 0.50 1 d P . .
C18 C 0.363(5) 0.959(4) 0.808(4) 0.159(19) Uani 0.50 1 d P . .
C17' C 0.565(8) 0.782(5) 0.590(7) 0.21(3) Uani 0.50 1 d P . .
C17 C 0.447(7) 0.898(6) 0.707(5) 0.19(2) Uani 0.50 1 d P . .
C16 C 0.318(5) 0.719(4) 0.706(3) 0.133(14) Uani 0.50 1 d P . .
C16' C 0.216(9) 0.782(5) 0.795(5) 0.29(5) Uani 0.50 1 d P . .
C14 C 0.683(6) 0.789(4) 0.785(5) 0.150(18) Uani 0.50 1 d P . .
C14' C 0.779(9) 0.705(5) 0.711(4) 0.34(7) Uani 0.50 1 d P . .

loop_
_atom_site_aniso_label
_atom_site_aniso_U_11
_atom_site_aniso_U_22
_atom_site_aniso_U_33
_atom_site_aniso_U_23
_atom_site_aniso_U_13
_atom_site_aniso_U_12
Re 0.0583(3) 0.0746(3) 0.0615(3) 0.0230(2) -0.0339(2) -0.0314(2)
Cl1 0.417(13) 0.104(4) 0.282(9) 0.058(5) -0.238(10) -0.137(6)
Cl2 0.293(11) 0.188(7) 0.339(13) -0.109(8) -0.164(10) -0.074(7)
Cl3 0.296(11) 0.382(14) 0.160(6) -0.110(8) -0.067(7) -0.175(10)
Cl4 0.413(13) 0.285(9) 0.099(4) 0.065(4) -0.145(6) -0.229(9)
Cl5 0.138(5) 0.304(9) 0.090(3) 0.061(4) 0.018(3) -0.024(5)
Cl6 0.107(4) 0.368(13) 0.167(6) -0.115(7) 0.025(4) -0.028(6)
Cl7 0.115(4) 0.178(7) 0.334(12) -0.110(7) -0.026(6) 0.024(4)
Cl8 0.138(5) 0.107(4) 0.290(9) 0.054(5) -0.026(5) 0.025(3)
O1 0.136(8) 0.095(6) 0.077(5) 0.037(5) -0.068(5) -0.068(6)
O2 0.147(8) 0.074(5) 0.095(6) 0.034(4) -0.077(6) -0.058(5)
O3 0.067(5) 0.072(5) 0.089(6) 0.028(4) -0.017(5) 0.004(4)
O4 0.075(6) 0.111(7) 0.075(5) 0.038(5) -0.010(4) -0.021(5)
C1 0.147(14) 0.131(14) 0.088(9) 0.025(9) -0.077(10) -0.076(11)
C2 0.136(13) 0.126(13) 0.104(11) 0.020(9) -0.072(10) -0.078(10)
C3 0.24(2) 0.107(14) 0.20(2) 0.018(13) -0.14(2) -0.105(15)
C4 0.23(3) 0.16(2) 0.21(3) -0.05(2) -0.13(3) -0.08(2)
C5 0.22(3) 0.22(3) 0.14(2) -0.04(2) -0.08(2) -0.13(3)
C6 0.24(2) 0.20(2) 0.085(11) 0.019(12) -0.087(13) -0.140(19)
C7 0.051(7) 0.075(8) 0.103(10) 0.000(7) -0.010(7) 0.010(6)
C8 0.065(8) 0.117(12) 0.083(9) 0.015(8) -0.011(7) -0.026(8)
C9 0.063(9) 0.20(2) 0.104(13) 0.005(13) 0.007(9) -0.020(12)
C10 0.064(11) 0.25(3) 0.123(18) -0.060(19) 0.024(12) -0.016(17)
C11 0.080(14) 0.15(2) 0.19(3) -0.030(19) 0.012(18) 0.018(13)
C12 0.073(11) 0.132(16) 0.19(2) 0.023(15) 0.000(13) -0.008(10)
N 0.19(2) 0.23(2) 0.23(2) 0.17(2) -0.14(2) -0.130(19)
C15 0.41(6) 0.14(2) 0.17(3) 0.087(19) -0.16(3) -0.11(3)
C13 0.41(7) 0.17(3) 0.19(3) 0.11(2) -0.17(4) -0.13(3)
C18' 0.17(4) 0.16(4) 0.09(2) -0.04(2) -0.04(2) -0.07(3)
C18 0.15(4) 0.11(3) 0.15(4) -0.08(3) -0.03(3) -0.02(2)
C17' 0.27(7) 0.16(4) 0.39(10) 0.19(6) -0.27(8) -0.16(5)
C17 0.20(5) 0.29(8) 0.18(5) 0.09(5) -0.12(4) -0.18(6)
C16 0.16(4) 0.20(4) 0.074(19) 0.03(2) -0.05(2) -0.11(3)
C16' 0.35(9) 0.18(5) 0.21(5) -0.04(4) -0.23(6) 0.13(5)
C14 0.20(5) 0.11(3) 0.23(6) 0.07(3) -0.15(4) -0.10(3)
C14' 0.43(11) 0.22(5) 0.16(4) -0.10(4) 0.21(6) -0.26(7)

loop_
_atom_type_symbol
_atom_type_description
_atom_type_scat_dispersion_real
_atom_type_scat_dispersion_imag
_atom_type_scat_source
C C 0.0033 0.0016 'International Tables Vol C Tables 4.2.6.8 and 6.1.1.4'
H H 0.0000 0.0000 'International Tables Vol C Tables 4.2.6.8 and 6.1.1.4'
N N 0.0061 0.0033 'International Tables Vol C Tables 4.2.6.8 and 6.1.1.4'
O O 0.0106 0.0060 'International Tables Vol C Tables 4.2.6.8 and 6.1.1.4'
Cl Cl 0.1484 0.1585 'International Tables Vol C Tables 4.2.6.8 and 6.1.1.4'
Re Re -1.0185 7.2310 'International Tables Vol C Tables 4.2.6.8 and 6.1.1.4'

loop_
_geom_angle_atom_site_label_1
_geom_angle_atom_site_label_2
_geom_angle_atom_site_label_3
_geom_angle
_geom_angle_site_symmetry_1
_geom_angle_site_symmetry_3
_geom_angle_publ_flag
O4 Re O2 94.7(4) . . ?
O4 Re O3 80.6(4) . . ?
O2 Re O3 157.3(4) . . ?
O4 Re O1 158.2(5) . . ?
O2 Re O1 80.9(4) . . ?
O3 Re O1 95.1(4) . . ?
O4 Re Re 101.0(3) . 2_667 ?
O2 Re Re 101.3(3) . 2_667 ?
O3 Re Re 101.4(3) . 2_667 ?
O1 Re Re 100.8(3) . 2_667 ?
C1 O1 Re 113.6(8) . . ?
C2 O2 Re 114.3(9) . . ?
C7 O3 Re 112.6(7) . . ?
C8 O4 Re 114.6(8) . . ?
C6 C1 O1 128.3(17) . . ?
C6 C1 C2 116.3(19) . . ?
O1 C1 C2 115.4(13) . . ?
O2 C2 C3 126.8(17) . . ?
O2 C2 C1 114.8(15) . . ?
C3 C2 C1 118.4(17) . . ?
C2 C3 C4 121(2) . . ?
C2 C3 Cl1 118.4(18) . . ?
C4 C3 Cl1 120(2) . . ?
C5 C4 C3 120(3) . . ?
C5 C4 Cl2 121(3) . . ?
C3 C4 Cl2 119(3) . . ?
C4 C5 C6 119(3) . . ?
C4 C5 Cl3 121(3) . . ?
C6 C5 Cl3 120(3) . . ?
C1 C6 C5 124(2) . . ?
C1 C6 Cl4 116.4(19) . . ?
C5 C6 Cl4 119.4(19) . . ?
O3 C7 C12 124.0(16) . . ?
O3 C7 C8 118.4(11) . . ?
C12 C7 C8 117.6(16) . . ?
C9 C8 O4 126.3(16) . . ?
C9 C8 C7 120.7(17) . . ?
O4 C8 C7 113.0(12) . . ?
C8 C9 C10 118(2) . . ?
C8 C9 Cl5 119.5(18) . . ?
C10 C9 Cl5 122.6(18) . . ?
C11 C10 C9 122(2) . . ?
C11 C10 Cl6 124(3) . . ?
C9 C10 Cl6 115(3) . . ?
C10 C11 C12 121(3) . . ?
C10 C11 Cl7 120(3) . . ?
C12 C11 Cl7 119(3) . . ?
C11 C12 C7 121(2) . . ?
C11 C12 Cl8 121(2) . . ?
C7 C12 Cl8 118.3(18) . . ?
C13 N C15 107(2) . . ?
C13 N C17 120(3) . . ?
C15 N C17 116(3) . . ?
C13 N C17' 118(3) . . ?
C15 N C17' 123(3) . . ?
C17 N C17' 69(3) . . ?
C16 C15 N 109(3) . . ?
C16 C15 C16' 50(3) . . ?
N C15 C16' 129(4) . . ?
C14 C13 N 117(3) . . ?
C14 C13 C14' 51(3) . . ?
N C13 C14' 123(4) . . ?
C18' C17' N 109(4) . . ?
C18' C17' C17 163(6) . . ?
N C17' C17 53(4) . . ?
C18 C17 N 107(4) . . ?
C18 C17 C17' 165(5) . . ?
N C17 C17' 57(3) . . ?
C16' C16 C15 67(4) . . ?
C16 C16' C15 63(3) . . ?
C14' C14 C13 70(4) . . ?
C14 C14' C13 59(3) . . ?

loop_
_geom_bond_atom_site_label_1
_geom_bond_atom_site_label_2
_geom_bond_distance
_geom_bond_site_symmetry_2
_geom_bond_publ_flag
Re O4 1.976(9) . ?
Re O2 2.001(8) . ?
Re O3 2.002(8) . ?
Re O1 2.003(8) . ?
Re Re 2.2067(7) 2_667 ?
Cl1 C3 1.73(2) . ?
Cl2 C4 1.77(3) . ?
Cl3 C5 1.78(3) . ?
Cl4 C6 1.77(2) . ?
Cl5 C9 1.70(2) . ?
Cl6 C10 1.77(2) . ?
Cl7 C11 1.77(3) . ?
Cl8 C12 1.75(2) . ?
O1 C1 1.336(19) . ?
O2 C2 1.329(18) . ?
O3 C7 1.308(17) . ?
O4 C8 1.352(18) . ?
C1 C6 1.33(2) . ?
C1 C2 1.47(2) . ?
C2 C3 1.35(3) . ?
C3 C4 1.39(4) . ?
C4 C5 1.31(4) . ?
C5 C6 1.38(4) . ?
C7 C12 1.40(3) . ?
C7 C8 1.42(2) . ?
C8 C9 1.35(2) . ?
C9 C10 1.46(4) . ?
C10 C11 1.29(4) . ?
C11 C12 1.37(4) . ?
N C13 1.51(5) . ?
N C15 1.56(6) . ?
N C17 1.65(7) . ?
N C17' 1.73(9) . ?
C15 C16 1.53(5) . ?
C15 C16' 1.59(8) . ?
C13 C14 1.46(6) . ?
C13 C14' 1.60(9) . ?
C18' C17' 1.23(8) . ?
C18 C17 1.39(7) . ?
C17' C17 1.92(11) . ?
C16 C16' 1.31(6) . ?
C14 C14' 1.32(6) . ?

loop_
_platon_squeeze_void_nr
_platon_squeeze_void_average_x
_platon_squeeze_void_average_y
_platon_squeeze_void_average_z
_platon_squeeze_void_volume
_platon_squeeze_void_count_electrons
1 -0.007 0.507 0.007 557.2 40.3
